data_7242565
loop_
_publ_author_name
'Wu, Jiasheng'
'Zou, Jiacheng'
'Zhuge, Xiangxue'
'Jia, Zhitai'
'Lin, Na'
'Yuan, Chunxue'

_publ_section_title
;
 Design, synthesis, and characterization of pyridine-containing organic
 crystals with different substitution positions using solvothermal method
;
_journal_issue 17
_journal_name_full CrystEngComm
_journal_page_first 3152
_journal_page_last 3159
_journal_paper_doi 10.1039/D1CE00165E
_journal_volume 23
_journal_year 2021
_chemical_formula_moiety 'C28 H24 N4'
_chemical_formula_sum 'C28 H24 N4'
_chemical_formula_weight 416.51
_chemical_name_common PHZMP
_chemical_name_systematic 2,8-bis((E)-2-(pyridin-3-yl)vinyl)-5,6,11,12-tetrahydrodibenzo[b,f][1,5]diazocine
_space_group_crystal_system triclinic
_space_group_IT_number 2
_space_group_name_Hall '-P 1'
_space_group_name_H-M_alt 'P -1'
_atom_sites_solution_hydrogens mixed
_atom_sites_solution_primary dual
_audit_creation_date 2019-11-19
_audit_creation_method
;
Olex2 1.3-alpha
(compiled 2019.10.31 svn.r3677 for OlexSys, GUI svn.r5972)
;
_audit_update_record
;
2020-07-13 deposited with the CCDC.	2021-03-29 downloaded from the CCDC.
;
_cell_angle_alpha 94.094(5)
_cell_angle_beta 103.850(5)
_cell_angle_gamma 105.273(5)
_cell_formula_units_Z 2
_cell_length_a 9.4388(6)
_cell_length_b 9.4605(5)
_cell_length_c 12.5876(8)
_cell_measurement_reflns_used 2766
_cell_measurement_temperature 100.00(10)
_cell_measurement_theta_max 28.8980
_cell_measurement_theta_min 2.2660
_cell_volume 1041.89(12)
_computing_cell_refinement 'CrysAlisPro 1.171.38.43f (Rigaku OD, 2015)'
_computing_data_collection 'CrysAlisPro 1.171.38.43f (Rigaku OD, 2015)'
_computing_data_reduction 'CrysAlisPro 1.171.38.43f (Rigaku OD, 2015)'
_computing_molecular_graphics 'Olex2 1.3-alpha (Dolomanov et al., 2009)'
_computing_publication_material 'Olex2 1.3-alpha (Dolomanov et al., 2009)'
_computing_structure_refinement 'SHELXL 2018/3 (Sheldrick, 2015)'
_computing_structure_solution 'SHELXT  (Sheldrick, 2015)'
_diffrn_ambient_environment N~2~
_diffrn_ambient_temperature 100.00(10)
_diffrn_detector 'CCD plate'
_diffrn_detector_area_resol_mean 5.2684
_diffrn_detector_type AtlasS2
_diffrn_measured_fraction_theta_full 0.989
_diffrn_measured_fraction_theta_max 0.989
_diffrn_measurement_details
;
List of Runs (angles in degrees, time in seconds):

  # Type    Start    End  Width  t~exp~   \w     \q     \k     \f   Frames
#--------------------------------------------------------------------------
  1  \w    -38.00  55.00   1.00    4.00    --  -11.59  57.00 -30.00   93
  2  \w    -84.00  12.00   1.00    4.00    --  -11.59 -57.00-180.00   96
  3  \w    -13.00  78.00   1.00    4.00    --   11.74  77.00  90.00   91
  4  \w    -87.00 -62.00   1.00    5.00    --  -11.59 153.00 165.84   25
;
_diffrn_measurement_device 'four-circle diffractometer'
_diffrn_measurement_device_type 'SuperNova, Dual, Cu at zero, AtlasS2'
_diffrn_measurement_method '\w scans'
_diffrn_orient_matrix_type 'CrysAlisPro convention (1999,Acta A55,543-557)'
_diffrn_orient_matrix_UB_11 0.0068290000
_diffrn_orient_matrix_UB_12 0.0329944000
_diffrn_orient_matrix_UB_13 0.0540839000
_diffrn_orient_matrix_UB_21 0.0772869000
_diffrn_orient_matrix_UB_22 0.0385528000
_diffrn_orient_matrix_UB_23 0.0051784000
_diffrn_orient_matrix_UB_31 -0.0227821000
_diffrn_orient_matrix_UB_32 0.0599379000
_diffrn_orient_matrix_UB_33 -0.0220728000
_diffrn_radiation_monochromator mirror
_diffrn_radiation_probe x-ray
_diffrn_radiation_type 'Mo K\a'
_diffrn_radiation_wavelength 0.71073
_diffrn_reflns_av_R_equivalents 0.0521
_diffrn_reflns_av_unetI/netI 0.0756
_diffrn_reflns_Laue_measured_fraction_full 0.989
_diffrn_reflns_Laue_measured_fraction_max 0.989
_diffrn_reflns_limit_h_max 10
_diffrn_reflns_limit_h_min -11
_diffrn_reflns_limit_k_max 10
_diffrn_reflns_limit_k_min -11
_diffrn_reflns_limit_l_max 14
_diffrn_reflns_limit_l_min -14
_diffrn_reflns_number 6929
_diffrn_reflns_point_group_measured_fraction_full 0.989
_diffrn_reflns_point_group_measured_fraction_max 0.989
_diffrn_reflns_theta_full 24.999
_diffrn_reflns_theta_max 24.999
_diffrn_reflns_theta_min 2.255
_diffrn_source 'micro-focus sealed X-ray tube'
_diffrn_source_type 'SuperNova (Mo) X-ray Source'
_exptl_absorpt_coefficient_mu 0.080
_exptl_absorpt_correction_T_max 1.00000
_exptl_absorpt_correction_T_min 0.03955
_exptl_absorpt_correction_type multi-scan
_exptl_absorpt_process_details
;
CrysAlisPro 1.171.38.43f (Rigaku Oxford Diffraction, 2015)
Empirical absorption correction using spherical harmonics,
 implemented in SCALE3 ABSPACK scaling algorithm.
;
_exptl_crystal_colour Yellow
_exptl_crystal_colour_primary colourless
_exptl_crystal_density_diffrn 1.328
_exptl_crystal_description block
_exptl_crystal_F_000 440
_exptl_crystal_recrystallization_method 'Solvothermal Method'
_exptl_crystal_size_max 0.13
_exptl_crystal_size_mid 0.12
_exptl_crystal_size_min 0.11
_refine_diff_density_max 0.262
_refine_diff_density_min -0.319
_refine_diff_density_rms 0.065
_refine_ls_extinction_method none
_refine_ls_goodness_of_fit_ref 1.033
_refine_ls_hydrogen_treatment mixed
_refine_ls_matrix_type full
_refine_ls_number_parameters 297
_refine_ls_number_reflns 3636
_refine_ls_number_restraints 0
_refine_ls_restrained_S_all 1.033
_refine_ls_R_factor_all 0.0828
_refine_ls_R_factor_gt 0.0625
_refine_ls_shift/su_max 0.000
_refine_ls_shift/su_mean 0.000
_refine_ls_structure_factor_coef Fsqd
_refine_ls_weighting_details 'w=1/[\s^2^(Fo^2^)+(0.0928P)^2^] where P=(Fo^2^+2Fc^2^)/3'
_refine_ls_weighting_scheme calc
_refine_ls_wR_factor_gt 0.1599
_refine_ls_wR_factor_ref 0.1832
_reflns_Friedel_coverage 0.000
_reflns_number_gt 2605
_reflns_number_total 3636
_reflns_threshold_expression 'I > 2\s(I)'
_cod_data_source_file d1ce00165e2.cif
_cod_data_source_block tbmp
_cod_depositor_comments 'Adding full bibliography for 7242563--7242566.cif.'
_cod_original_cell_volume 1041.89(11)
_cod_database_code 7242565
_shelx_shelxl_version_number 2018/3
_shelx_space_group_comment
;
The symmetry employed for this shelxl refinement is uniquely defined
by the following loop, which should always be used as a source of
symmetry information in preference to the above space-group names.
They are only intended as comments.
;
_reflns_odcompleteness_completeness 98.59
_reflns_odcompleteness_iscentric 1
_reflns_odcompleteness_theta 26.32
_olex2_refinement_description
;
1. Fixed Uiso
 At 1.2 times of:
  All C(H) groups, All C(H,H) groups
2.a Secondary CH2 refined with riding coordinates:
 C14(H14A,H14B), C15(H15A,H15B)
2.b Aromatic/amide H refined with riding coordinates:
 C21(H21), C18(H18), C5(H5), C2(H2A), C19(H19), C6(H6), C22(H22), C7(H7),
 C13(H13), C27(H27), C25(H25), C10(H10), C26(H26), C12(H12), C11(H11), C28(H28),
  C8(H8), C23(H23)
;
_olex2_submission_special_instructions 'No special instructions were received'
_oxdiff_exptl_absorpt_empirical_details
;
Empirical correction (ABSPACK) includes:
- Absorption correction using spherical harmonics
- Frame scaling
;
_oxdiff_exptl_absorpt_empirical_full_max 15.290
_oxdiff_exptl_absorpt_empirical_full_min 0.444

loop_
_space_group_symop_operation_xyz
'x, y, z'
'-x, -y, -z'

loop_
_atom_site_label
_atom_site_type_symbol
_atom_site_fract_x
_atom_site_fract_y
_atom_site_fract_z
_atom_site_U_iso_or_equiv
_atom_site_adp_type
_atom_site_occupancy
_atom_site_site_symmetry_order
_atom_site_calc_flag
_atom_site_refinement_flags_posn
_atom_site_refinement_flags_adp
_atom_site_refinement_flags_occupancy
_atom_site_disorder_assembly
_atom_site_disorder_group
N3 N 0.6637(2) 0.84054(18) 0.54470(14) 0.0231(5) Uani 1 1 d . . . . .
N2 N 0.4253(2) 0.58507(19) 0.57308(14) 0.0241(5) Uani 1 1 d . . . . .
N1 N 1.0325(2) 0.92465(18) 1.36858(14) 0.0264(5) Uani 1 1 d . . . . .
N4 N 0.1485(2) 0.76875(19) -0.28888(15) 0.0298(5) Uani 1 1 d . . . . .
C4 C 0.5043(2) 0.6360(2) 0.68248(17) 0.0208(5) Uani 1 1 d . . . . .
C20 C 0.3741(2) 0.7684(2) 0.21995(17) 0.0208(5) Uani 1 1 d . . . . .
C21 C 0.3199(2) 0.7174(2) 0.30856(17) 0.0219(5) Uani 1 1 d . . . . .
H21 H 0.216761 0.667677 0.294574 0.026 Uiso 1 1 calc R U . . .
C18 C 0.6236(2) 0.8643(2) 0.35028(17) 0.0216(5) Uani 1 1 d . . . . .
H18 H 0.726642 0.914079 0.363731 0.026 Uiso 1 1 calc R U . . .
C5 C 0.5027(2) 0.5365(2) 0.75987(17) 0.0229(5) Uani 1 1 d . . . . .
H5 H 0.447688 0.437523 0.736511 0.028 Uiso 1 1 calc R U . . .
C17 C 0.5668(2) 0.8142(2) 0.43863(16) 0.0206(5) Uani 1 1 d . . . . .
C2 C 0.6655(2) 0.8285(2) 0.83045(17) 0.0224(5) Uani 1 1 d . . . . .
H2A H 0.719588 0.927629 0.854379 0.027 Uiso 1 1 calc R U . . .
C19 C 0.5306(2) 0.8414(2) 0.24438(17) 0.0224(5) Uani 1 1 d . . . . .
H19 H 0.572315 0.875081 0.187793 0.027 Uiso 1 1 calc R U . . .
C1 C 0.6635(2) 0.7296(2) 0.90905(17) 0.0222(5) Uani 1 1 d . . . . .
C6 C 0.5806(2) 0.5819(2) 0.86966(17) 0.0240(5) Uani 1 1 d . . . . .
H6 H 0.577973 0.512635 0.918580 0.029 Uiso 1 1 calc R U . . .
C3 C 0.5908(2) 0.7851(2) 0.71950(17) 0.0206(5) Uani 1 1 d . . . . .
C14 C 0.6145(2) 0.8947(2) 0.63847(16) 0.0232(5) Uani 1 1 d . . . . .
H14A H 0.519764 0.918329 0.609912 0.028 Uiso 1 1 calc R U . . .
H14B H 0.690450 0.985429 0.677739 0.028 Uiso 1 1 calc R U . . .
C22 C 0.2685(2) 0.7416(2) 0.10962(17) 0.0235(5) Uani 1 1 d . . . . .
H22 H 0.165939 0.700596 0.105325 0.028 Uiso 1 1 calc R U . . .
C7 C 0.7539(2) 0.7798(2) 1.02380(17) 0.0255(5) Uani 1 1 d . . . . .
H7 H 0.790359 0.881553 1.046377 0.031 Uiso 1 1 calc R U . . .
C9 C 0.8755(2) 0.7375(2) 1.21453(18) 0.0242(5) Uani 1 1 d . . . . .
C15 C 0.3383(2) 0.6679(2) 0.50393(17) 0.0241(5) Uani 1 1 d . . . . .
H15A H 0.325568 0.746455 0.551334 0.029 Uiso 1 1 calc R U . . .
H15B H 0.237654 0.602034 0.467351 0.029 Uiso 1 1 calc R U . . .
C24 C 0.1908(2) 0.7433(2) -0.09393(17) 0.0228(5) Uani 1 1 d . . . . .
C16 C 0.4107(2) 0.7364(2) 0.41597(17) 0.0209(5) Uani 1 1 d . . . . .
C13 C 0.9588(2) 0.8835(2) 1.26183(17) 0.0264(5) Uani 1 1 d . . . . .
H13 H 0.962968 0.956190 1.215760 0.032 Uiso 1 1 calc R U . . .
C27 C -0.0628(2) 0.6657(2) -0.21641(17) 0.0268(5) Uani 1 1 d . . . . .
H27 H -0.167337 0.623490 -0.229627 0.032 Uiso 1 1 calc R U . . .
C25 C 0.2397(3) 0.7827(2) -0.18664(17) 0.0260(5) Uani 1 1 d . . . . .
H25 H 0.344054 0.821911 -0.176827 0.031 Uiso 1 1 calc R U . . .
C10 C 0.8757(2) 0.6313(2) 1.28588(18) 0.0257(5) Uani 1 1 d . . . . .
H10 H 0.825001 0.532207 1.258641 0.031 Uiso 1 1 calc R U . . .
C26 C 0.0330(2) 0.6821(2) -0.11192(18) 0.0279(5) Uani 1 1 d . . . . .
H26 H -0.006778 0.652786 -0.053516 0.034 Uiso 1 1 calc R U . . .
C12 C 1.0265(2) 0.8193(2) 1.43479(18) 0.0274(5) Uani 1 1 d . . . . .
H12 H 1.075704 0.846531 1.509756 0.033 Uiso 1 1 calc R U . . .
C11 C 0.9503(2) 0.6723(2) 1.39586(18) 0.0269(5) Uani 1 1 d . . . . .
H11 H 0.949532 0.601733 1.443692 0.032 Uiso 1 1 calc R U . . .
C28 C -0.0011(3) 0.7130(2) -0.30103(18) 0.0289(6) Uani 1 1 d . . . . .
H28 H -0.067224 0.705700 -0.370423 0.035 Uiso 1 1 calc R U . . .
C8 C 0.7889(2) 0.6936(2) 1.09904(18) 0.0279(5) Uani 1 1 d . . . . .
H8 H 0.753413 0.592233 1.074669 0.033 Uiso 1 1 calc R U . . .
C23 C 0.3015(2) 0.7691(2) 0.01414(17) 0.0247(5) Uani 1 1 d . . . . .
H23 H 0.403850 0.807884 0.016695 0.030 Uiso 1 1 calc R U . . .
H3 H 0.758(2) 0.890(2) 0.5517(16) 0.022(6) Uiso 1 1 d . . . . .
H2 H 0.386(2) 0.494(2) 0.5577(18) 0.027(6) Uiso 1 1 d . . . . .

loop_
_atom_site_aniso_label
_atom_site_aniso_U_11
_atom_site_aniso_U_22
_atom_site_aniso_U_33
_atom_site_aniso_U_23
_atom_site_aniso_U_13
_atom_site_aniso_U_12
N3 0.0168(10) 0.0270(10) 0.0185(10) 0.0026(7) 0.0018(8) -0.0025(8)
N2 0.0263(11) 0.0200(10) 0.0184(10) 0.0021(7) 0.0011(8) -0.0012(8)
N1 0.0224(10) 0.0309(10) 0.0207(10) 0.0016(7) 0.0036(8) 0.0015(8)
N4 0.0309(11) 0.0356(10) 0.0185(10) 0.0042(8) 0.0041(9) 0.0047(9)
C4 0.0172(11) 0.0274(11) 0.0161(11) 0.0025(8) 0.0035(9) 0.0047(9)
C20 0.0222(12) 0.0202(10) 0.0182(12) 0.0010(8) 0.0035(9) 0.0054(9)
C21 0.0197(11) 0.0246(11) 0.0204(12) 0.0021(8) 0.0048(10) 0.0053(9)
C18 0.0186(11) 0.0214(10) 0.0217(12) 0.0013(8) 0.0049(9) 0.0014(9)
C5 0.0184(11) 0.0235(11) 0.0237(12) 0.0008(8) 0.0041(10) 0.0028(9)
C17 0.0216(11) 0.0193(10) 0.0176(11) 0.0021(8) 0.0013(9) 0.0044(9)
C2 0.0219(12) 0.0219(10) 0.0205(12) 0.0003(8) 0.0047(10) 0.0031(9)
C19 0.0264(12) 0.0233(10) 0.0189(12) 0.0042(8) 0.0090(10) 0.0064(9)
C1 0.0191(11) 0.0274(11) 0.0178(12) 0.0008(8) 0.0037(9) 0.0048(9)
C6 0.0226(12) 0.0304(11) 0.0198(12) 0.0069(9) 0.0061(10) 0.0079(9)
C3 0.0183(11) 0.0247(11) 0.0189(12) 0.0038(8) 0.0041(9) 0.0067(9)
C14 0.0247(12) 0.0197(10) 0.0203(12) 0.0005(8) 0.0043(10) 0.0005(9)
C22 0.0220(11) 0.0220(10) 0.0238(12) 0.0029(9) 0.0043(10) 0.0038(9)
C7 0.0270(12) 0.0293(11) 0.0184(12) 0.0006(9) 0.0065(10) 0.0056(9)
C9 0.0181(11) 0.0338(12) 0.0186(12) 0.0002(9) 0.0029(10) 0.0067(9)
C15 0.0180(11) 0.0308(11) 0.0175(12) 0.0027(9) 0.0000(9) 0.0015(9)
C24 0.0251(12) 0.0238(11) 0.0199(12) 0.0012(8) 0.0062(10) 0.0080(9)
C16 0.0200(11) 0.0218(10) 0.0192(12) 0.0020(8) 0.0036(9) 0.0050(9)
C13 0.0250(12) 0.0323(11) 0.0185(12) 0.0041(9) 0.0041(10) 0.0044(9)
C27 0.0206(12) 0.0331(12) 0.0236(13) -0.0007(9) 0.0036(10) 0.0059(9)
C25 0.0218(12) 0.0314(12) 0.0225(13) 0.0044(9) 0.0047(10) 0.0046(9)
C10 0.0191(12) 0.0267(11) 0.0280(13) 0.0007(9) 0.0054(10) 0.0027(9)
C26 0.0286(13) 0.0348(12) 0.0209(13) 0.0048(9) 0.0090(10) 0.0077(10)
C12 0.0210(12) 0.0362(12) 0.0217(13) 0.0032(9) 0.0043(10) 0.0043(10)
C11 0.0256(12) 0.0312(12) 0.0224(13) 0.0073(9) 0.0053(10) 0.0057(10)
C28 0.0295(13) 0.0321(12) 0.0199(12) 0.0021(9) -0.0007(10) 0.0072(10)
C8 0.0270(13) 0.0317(12) 0.0211(13) -0.0011(9) 0.0045(10) 0.0053(10)
C23 0.0200(11) 0.0289(11) 0.0229(13) 0.0027(9) 0.0043(10) 0.0051(9)

loop_
_atom_type_symbol
_atom_type_description
_atom_type_scat_dispersion_real
_atom_type_scat_dispersion_imag
_atom_type_scat_source
C C 0.0033 0.0016 'International Tables Vol C Tables 4.2.6.8 and 6.1.1.4'
H H 0.0000 0.0000 'International Tables Vol C Tables 4.2.6.8 and 6.1.1.4'
N N 0.0061 0.0033 'International Tables Vol C Tables 4.2.6.8 and 6.1.1.4'

loop_
_geom_angle_atom_site_label_1
_geom_angle_atom_site_label_2
_geom_angle_atom_site_label_3
_geom_angle
_geom_angle_site_symmetry_1
_geom_angle_site_symmetry_3
_geom_angle_publ_flag
C17 N3 C14 119.46(18) . . ?
C17 N3 H3 115.8(13) . . ?
C14 N3 H3 108.8(14) . . ?
C4 N2 C15 123.12(18) . . ?
C4 N2 H2 115.5(14) . . ?
C15 N2 H2 112.9(15) . . ?
C13 N1 C12 117.72(17) . . ?
C28 N4 C25 116.39(18) . . ?
N2 C4 C5 119.50(17) . . ?
N2 C4 C3 122.33(17) . . ?
C5 C4 C3 118.16(18) . . ?
C21 C20 C19 116.16(18) . . ?
C21 C20 C22 119.57(18) . . ?
C19 C20 C22 124.26(18) . . ?
C20 C21 H21 118.0 . . ?
C16 C21 C20 124.01(19) . . ?
C16 C21 H21 118.0 . . ?
C17 C18 H18 119.2 . . ?
C19 C18 H18 119.2 . . ?
C19 C18 C17 121.65(19) . . ?
C4 C5 H5 119.2 . . ?
C6 C5 C4 121.62(18) . . ?
C6 C5 H5 119.2 . . ?
N3 C17 C18 120.13(18) . . ?
N3 C17 C16 121.65(18) . . ?
C18 C17 C16 118.21(18) . . ?
C1 C2 H2A 118.4 . . ?
C3 C2 H2A 118.4 . . ?
C3 C2 C1 123.12(18) . . ?
C20 C19 H19 119.3 . . ?
C18 C19 C20 121.41(19) . . ?
C18 C19 H19 119.3 . . ?
C2 C1 C7 120.60(18) . . ?
C6 C1 C2 116.58(19) . . ?
C6 C1 C7 122.67(18) . . ?
C5 C6 C1 121.36(18) . . ?
C5 C6 H6 119.3 . . ?
C1 C6 H6 119.3 . . ?
C4 C3 C14 121.10(18) . . ?
C2 C3 C4 119.12(17) . . ?
C2 C3 C14 119.56(16) . . ?
N3 C14 C3 113.89(16) . . ?
N3 C14 H14A 108.8 . . ?
N3 C14 H14B 108.8 . . ?
C3 C14 H14A 108.8 . . ?
C3 C14 H14B 108.8 . . ?
H14A C14 H14B 107.7 . . ?
C20 C22 H22 116.0 . . ?
C23 C22 C20 127.9(2) . . ?
C23 C22 H22 116.0 . . ?
C1 C7 H7 116.9 . . ?
C8 C7 C1 126.1(2) . . ?
C8 C7 H7 116.9 . . ?
C13 C9 C8 124.21(18) . . ?
C10 C9 C13 116.0(2) . . ?
C10 C9 C8 119.73(18) . . ?
N2 C15 H15A 108.6 . . ?
N2 C15 H15B 108.6 . . ?
N2 C15 C16 114.75(17) . . ?
H15A C15 H15B 107.6 . . ?
C16 C15 H15A 108.6 . . ?
C16 C15 H15B 108.6 . . ?
C25 C24 C26 115.94(19) . . ?
C25 C24 C23 120.02(19) . . ?
C26 C24 C23 124.03(19) . . ?
C21 C16 C17 118.51(18) . . ?
C21 C16 C15 118.60(17) . . ?
C17 C16 C15 122.86(17) . . ?
N1 C13 C9 124.19(18) . . ?
N1 C13 H13 117.9 . . ?
C9 C13 H13 117.9 . . ?
C26 C27 H27 120.6 . . ?
C26 C27 C28 118.9(2) . . ?
C28 C27 H27 120.6 . . ?
N4 C25 C24 125.3(2) . . ?
N4 C25 H25 117.4 . . ?
C24 C25 H25 117.4 . . ?
C9 C10 H10 119.8 . . ?
C11 C10 C9 120.31(19) . . ?
C11 C10 H10 119.8 . . ?
C24 C26 H26 120.1 . . ?
C27 C26 C24 119.79(19) . . ?
C27 C26 H26 120.1 . . ?
N1 C12 H12 118.8 . . ?
N1 C12 C11 122.5(2) . . ?
C11 C12 H12 118.8 . . ?
C10 C11 C12 119.20(18) . . ?
C10 C11 H11 120.4 . . ?
C12 C11 H11 120.4 . . ?
N4 C28 C27 123.7(2) . . ?
N4 C28 H28 118.2 . . ?
C27 C28 H28 118.2 . . ?
C7 C8 C9 128.3(2) . . ?
C7 C8 H8 115.8 . . ?
C9 C8 H8 115.8 . . ?
C22 C23 C24 125.7(2) . . ?
C22 C23 H23 117.1 . . ?
C24 C23 H23 117.1 . . ?

loop_
_geom_bond_atom_site_label_1
_geom_bond_atom_site_label_2
_geom_bond_distance
_geom_bond_site_symmetry_2
_geom_bond_publ_flag
N3 C17 1.389(2) . ?
N3 C14 1.474(3) . ?
N3 H3 0.87(2) . ?
N2 C4 1.382(2) . ?
N2 C15 1.463(2) . ?
N2 H2 0.83(2) . ?
N1 C13 1.333(3) . ?
N1 C12 1.343(3) . ?
N4 C25 1.342(3) . ?
N4 C28 1.337(3) . ?
C4 C5 1.402(3) . ?
C4 C3 1.411(3) . ?
C20 C21 1.399(3) . ?
C20 C19 1.403(3) . ?
C20 C22 1.463(3) . ?
C21 H21 0.9300 . ?
C21 C16 1.387(3) . ?
C18 H18 0.9300 . ?
C18 C17 1.405(3) . ?
C18 C19 1.376(3) . ?
C5 H5 0.9300 . ?
C5 C6 1.377(3) . ?
C17 C16 1.412(3) . ?
C2 H2A 0.9300 . ?
C2 C1 1.409(3) . ?
C2 C3 1.382(3) . ?
C19 H19 0.9300 . ?
C1 C6 1.397(3) . ?
C1 C7 1.462(3) . ?
C6 H6 0.9300 . ?
C3 C14 1.518(3) . ?
C14 H14A 0.9700 . ?
C14 H14B 0.9700 . ?
C22 H22 0.9300 . ?
C22 C23 1.338(3) . ?
C7 H7 0.9300 . ?
C7 C8 1.332(3) . ?
C9 C13 1.402(3) . ?
C9 C10 1.395(3) . ?
C9 C8 1.456(3) . ?
C15 H15A 0.9700 . ?
C15 H15B 0.9700 . ?
C15 C16 1.531(3) . ?
C24 C25 1.394(3) . ?
C24 C26 1.404(3) . ?
C24 C23 1.463(3) . ?
C13 H13 0.9300 . ?
C27 H27 0.9300 . ?
C27 C26 1.378(3) . ?
C27 C28 1.379(3) . ?
C25 H25 0.9300 . ?
C10 H10 0.9300 . ?
C10 C11 1.369(3) . ?
C26 H26 0.9300 . ?
C12 H12 0.9300 . ?
C12 C11 1.378(3) . ?
C11 H11 0.9300 . ?
C28 H28 0.9300 . ?
C8 H8 0.9300 . ?
C23 H23 0.9300 . ?

loop_
_geom_torsion_atom_site_label_1
_geom_torsion_atom_site_label_2
_geom_torsion_atom_site_label_3
_geom_torsion_atom_site_label_4
_geom_torsion
_geom_torsion_site_symmetry_1
_geom_torsion_site_symmetry_2
_geom_torsion_site_symmetry_3
_geom_torsion_site_symmetry_4
_geom_torsion_publ_flag
N3 C17 C16 C21 178.40(17) . . . . ?
N3 C17 C16 C15 -3.6(3) . . . . ?
N2 C4 C5 C6 179.54(19) . . . . ?
N2 C4 C3 C2 179.23(19) . . . . ?
N2 C4 C3 C14 -6.2(3) . . . . ?
N2 C15 C16 C21 132.39(19) . . . . ?
N2 C15 C16 C17 -45.6(3) . . . . ?
N1 C12 C11 C10 -0.9(4) . . . . ?
C4 N2 C15 C16 107.6(2) . . . . ?
C4 C5 C6 C1 0.7(3) . . . . ?
C4 C3 C14 N3 -48.6(3) . . . . ?
C20 C21 C16 C17 1.2(3) . . . . ?
C20 C21 C16 C15 -176.86(18) . . . . ?
C20 C22 C23 C24 -178.48(18) . . . . ?
C21 C20 C19 C18 -1.6(3) . . . . ?
C21 C20 C22 C23 -173.0(2) . . . . ?
C18 C17 C16 C21 -2.1(3) . . . . ?
C18 C17 C16 C15 175.90(17) . . . . ?
C5 C4 C3 C2 -2.4(3) . . . . ?
C5 C4 C3 C14 172.15(19) . . . . ?
C17 N3 C14 C3 113.65(19) . . . . ?
C17 C18 C19 C20 0.7(3) . . . . ?
C2 C1 C6 C5 -1.2(3) . . . . ?
C2 C1 C7 C8 -164.1(2) . . . . ?
C2 C3 C14 N3 125.9(2) . . . . ?
C19 C20 C21 C16 0.6(3) . . . . ?
C19 C20 C22 C23 6.0(3) . . . . ?
C19 C18 C17 N3 -179.31(17) . . . . ?
C19 C18 C17 C16 1.2(3) . . . . ?
C1 C2 C3 C4 2.0(3) . . . . ?
C1 C2 C3 C14 -172.7(2) . . . . ?
C1 C7 C8 C9 -178.6(2) . . . . ?
C6 C1 C7 C8 11.2(4) . . . . ?
C3 C4 C5 C6 1.1(3) . . . . ?
C3 C2 C1 C6 -0.1(3) . . . . ?
C3 C2 C1 C7 175.42(19) . . . . ?
C14 N3 C17 C18 134.63(19) . . . . ?
C14 N3 C17 C16 -45.9(2) . . . . ?
C22 C20 C21 C16 179.66(17) . . . . ?
C22 C20 C19 C18 179.41(17) . . . . ?
C7 C1 C6 C5 -176.7(2) . . . . ?
C9 C10 C11 C12 -0.8(3) . . . . ?
C15 N2 C4 C5 140.1(2) . . . . ?
C15 N2 C4 C3 -41.6(3) . . . . ?
C13 N1 C12 C11 1.2(3) . . . . ?
C13 C9 C10 C11 2.0(3) . . . . ?
C13 C9 C8 C7 -10.8(4) . . . . ?
C25 N4 C28 C27 -2.5(3) . . . . ?
C25 C24 C26 C27 -0.5(3) . . . . ?
C25 C24 C23 C22 177.19(19) . . . . ?
C10 C9 C13 N1 -1.7(3) . . . . ?
C10 C9 C8 C7 167.7(2) . . . . ?
C26 C24 C25 N4 1.1(3) . . . . ?
C26 C24 C23 C22 -1.6(3) . . . . ?
C26 C27 C28 N4 3.0(3) . . . . ?
C12 N1 C13 C9 0.1(3) . . . . ?
C28 N4 C25 C24 0.4(3) . . . . ?
C28 C27 C26 C24 -1.3(3) . . . . ?
C8 C9 C13 N1 176.9(2) . . . . ?
C8 C9 C10 C11 -176.7(2) . . . . ?
C23 C24 C25 N4 -177.78(18) . . . . ?
C23 C24 C26 C27 178.26(18) . . . . ?
